data_4322934
loop_
_publ_author_name
'Stefan Z\"urcher'
'Volker Gramlich'
'Dieter von Arx'
'Antonio Togni'

_publ_section_title
;
 Charge-Transfer Salts of Octamethylferrocenyl Thioethers and [M(mnt)2]-
 Complexes (M = Ni, Co, Pt). Synthesis, Structure, and Physical Properties
;
_journal_name_full 'Inorganic Chemistry'
_journal_page_first 4015
_journal_page_last 4021
_journal_paper_doi 10.1021/ic9802045
_journal_volume 37
_journal_year 1998
_chemical_formula_sum 'C34 H42 Fe N4 Ni S6'
_chemical_formula_weight 813.64
_chemical_name_common '[Fe(C5Me4StBu)2][Ni(mnt)2]'
_chemical_name_systematic
;
 ?
;
_space_group_IT_number 2
_symmetry_cell_setting triclinic
_symmetry_space_group_name_Hall '-P 1'
_symmetry_space_group_name_H-M 'P -1'
_atom_sites_solution_hydrogens geom
_atom_sites_solution_primary direct
_atom_sites_solution_secondary difmap
_audit_creation_method SHELXL
_cell_angle_alpha 79.72(9)
_cell_angle_beta 78.66(8)
_cell_angle_gamma 76.62(8)
_cell_formula_units_Z 1
_cell_length_a 9.619(9)
_cell_length_b 9.622(10)
_cell_length_c 11.253(12)
_cell_measurement_temperature 293(2)
_cell_volume 983.8(18)
_computing_structure_refinement 'SHELXL-93 (Sheldrick, 1993)'
_computing_structure_solution 'SHELXS-86 (Sheldrick, 1990)'
_diffrn_ambient_temperature 293(2)
_diffrn_radiation_monochromator graphite
_diffrn_radiation_source 'fine-focus sealed tube'
_diffrn_radiation_type CuK\a
_diffrn_radiation_wavelength 1.54178
_diffrn_reflns_av_R_equivalents 0.0000
_diffrn_reflns_av_sigmaI/netI 0.0156
_diffrn_reflns_limit_h_max 9
_diffrn_reflns_limit_h_min -9
_diffrn_reflns_limit_k_max 9
_diffrn_reflns_limit_k_min -9
_diffrn_reflns_limit_l_max 11
_diffrn_reflns_limit_l_min 0
_diffrn_reflns_number 2023
_diffrn_reflns_theta_max 49.99
_diffrn_reflns_theta_min 4.05
_exptl_absorpt_coefficient_mu 6.745
_exptl_crystal_density_diffrn 1.373
_exptl_crystal_F_000 424
_refine_diff_density_max 0.829
_refine_diff_density_min -0.705
_refine_diff_density_rms 0.105
_refine_ls_extinction_coef 0.0002(6)
_refine_ls_extinction_expression Fc^*^=kFc[1+0.001xFc^2^\l^3^/sin(2\q)]^-1/4^
_refine_ls_extinction_method SHELXL
_refine_ls_goodness_of_fit_all 1.052
_refine_ls_goodness_of_fit_obs 1.079
_refine_ls_matrix_type full
_refine_ls_number_parameters 212
_refine_ls_number_reflns 2023
_refine_ls_number_restraints 0
_refine_ls_restrained_S_all 1.052
_refine_ls_restrained_S_obs 1.079
_refine_ls_R_factor_all 0.0657
_refine_ls_R_factor_obs 0.0597
_refine_ls_shift/esd_max 0.001
_refine_ls_shift/esd_mean 0.000
_refine_ls_structure_factor_coef Fsqd
_refine_ls_weighting_details 'w=1/[\s^2^(Fo^2^)+(0.1279P)^2^+0.2132P] where P=(Fo^2^+2Fc^2^)/3'
_refine_ls_weighting_scheme calc
_refine_ls_wR_factor_all 0.1539
_refine_ls_wR_factor_obs 0.1479
_reflns_number_observed 1795
_reflns_number_total 2023
_reflns_observed_criterion >2sigma(I)
_cod_data_source_file ic9802045_3.cif
_cod_data_source_block '[Fe(C5Me4StBu)2][Ni(mnt)2]'
_cod_depositor_comments
;
The following automatic conversions were performed:

'_refine_ls_weighting_scheme' value 'calc
w=1/[\s^2^(Fo^2^)+(0.1279P)^2^+0.2132P] where P=(Fo^2^+2Fc^2^)/3' was
changed to 'calc'. New tag '_refine_ls_weighting_details' was
created. The value of the new tag was set to
'w=1/[\s^2^(Fo^2^)+(0.1279P)^2^+0.2132P] where P=(Fo^2^+2Fc^2^)/3'.

Automatic conversion script
Id: cif_fix_values 3143 2015-03-26 13:38:13Z robertas 
;
_cod_original_cell_volume 983.8(17)
_cod_database_code 4322934

loop_
_symmetry_equiv_pos_as_xyz
'x, y, z'
'-x, -y, -z'

loop_
_atom_site_aniso_label
_atom_site_aniso_U_11
_atom_site_aniso_U_22
_atom_site_aniso_U_33
_atom_site_aniso_U_23
_atom_site_aniso_U_13
_atom_site_aniso_U_12
Ni 0.0674(9) 0.0592(8) 0.0677(8) -0.0088(6) -0.0190(6) 0.0022(6)
Fe 0.0375(6) 0.0476(7) 0.0467(7) -0.0090(4) -0.0059(4) 0.0015(4)
S1 0.0669(9) 0.0587(8) 0.0702(9) -0.0043(6) -0.0256(6) -0.0109(6)
S2 0.0706(9) 0.0815(10) 0.0711(9) -0.0080(7) -0.0241(7) 0.0037(7)
S3 0.0670(9) 0.0850(10) 0.0695(9) -0.0159(7) -0.0231(7) 0.0046(7)
N1 0.072(4) 0.144(5) 0.093(4) -0.020(3) -0.024(3) 0.013(4)
N2 0.077(3) 0.128(5) 0.077(4) -0.028(3) -0.016(3) 0.003(3)
C1 0.045(3) 0.053(3) 0.054(3) -0.002(2) -0.010(2) -0.001(2)
C2 0.044(3) 0.053(3) 0.057(3) -0.009(2) -0.007(2) 0.007(2)
C3 0.059(3) 0.049(3) 0.058(3) -0.008(2) -0.017(2) 0.000(2)
C4 0.049(3) 0.051(3) 0.060(3) 0.000(2) -0.015(2) -0.007(2)
C5 0.046(3) 0.056(3) 0.051(3) 0.001(2) -0.011(2) 0.002(2)
C6 0.053(3) 0.079(4) 0.074(3) -0.014(3) -0.007(3) 0.012(3)
C7 0.088(4) 0.056(3) 0.087(4) -0.022(3) -0.023(3) 0.006(3)
C8 0.069(3) 0.077(4) 0.085(4) 0.012(3) -0.020(3) -0.027(3)
C9 0.064(3) 0.089(4) 0.052(3) -0.010(3) -0.001(2) 0.000(3)
C10 0.065(3) 0.065(3) 0.078(4) 0.001(3) -0.030(3) -0.012(3)
C11 0.096(4) 0.107(5) 0.071(4) 0.010(3) -0.036(3) -0.014(4)
C12 0.145(7) 0.105(5) 0.120(6) 0.013(4) -0.076(5) -0.048(5)
C13 0.080(4) 0.092(5) 0.107(5) 0.003(4) -0.042(4) 0.002(4)
C14 0.060(3) 0.057(3) 0.070(3) -0.010(2) -0.019(3) 0.002(2)
C15 0.064(3) 0.058(3) 0.067(4) -0.011(2) -0.016(3) 0.002(3)
C16 0.074(5) 0.084(4) 0.070(4) -0.011(3) -0.023(3) 0.000(3)
C17 0.062(4) 0.075(4) 0.086(5) -0.014(3) -0.029(3) 0.005(3)

loop_
_atom_site_label
_atom_site_type_symbol
_atom_site_fract_x
_atom_site_fract_y
_atom_site_fract_z
_atom_site_U_iso_or_equiv
_atom_site_thermal_displace_type
_atom_site_occupancy
_atom_site_calc_flag
_atom_site_refinement_flags
_atom_site_disorder_group
Ni Ni 0.5000 0.0000 0.0000 0.0662(5) Uani 1 d S .
Fe Fe 0.5000 0.5000 0.5000 0.0454(4) Uani 1 d S .
S1 S 0.71146(14) 0.52194(13) 0.69599(12) 0.0641(5) Uani 1 d . .
S2 S 0.2770(2) 0.0798(2) -0.02082(13) 0.0762(5) Uani 1 d . .
S3 S 0.45269(15) 0.0082(2) 0.19282(13) 0.0748(5) Uani 1 d . .
N1 N -0.0846(6) 0.1929(7) 0.1602(5) 0.107(2) Uani 1 d . .
N2 N 0.1531(6) 0.0906(7) 0.4447(5) 0.096(2) Uani 1 d . .
C1 C 0.6205(5) 0.4158(5) 0.6395(4) 0.0526(12) Uani 1 d . .
C2 C 0.6774(5) 0.3360(5) 0.5366(4) 0.0541(12) Uani 1 d . .
C3 C 0.5674(5) 0.2736(5) 0.5175(4) 0.0560(13) Uani 1 d . .
C4 C 0.4408(5) 0.3107(5) 0.6064(4) 0.0539(12) Uani 1 d . .
C5 C 0.4739(5) 0.3995(5) 0.6796(4) 0.0537(12) Uani 1 d . .
C6 C 0.8273(5) 0.3202(6) 0.4659(5) 0.073(2) Uani 1 d . .
H6A H 0.8881(5) 0.2351(6) 0.5008(5) 0.080 Uiso 1 d R .
H6B H 0.8263(5) 0.3136(6) 0.3819(5) 0.080 Uiso 1 d R .
H6C H 0.8642(5) 0.4035(6) 0.4700(5) 0.080 Uiso 1 d R .
C7 C 0.5777(6) 0.1809(6) 0.4199(5) 0.078(2) Uani 1 d . .
H7A H 0.6106(6) 0.0814(6) 0.4506(5) 0.080 Uiso 1 d R .
H7B H 0.4840(6) 0.1935(6) 0.3971(5) 0.080 Uiso 1 d R .
H7C H 0.6449(6) 0.2093(6) 0.3496(5) 0.080 Uiso 1 d R .
C8 C 0.3018(6) 0.2635(6) 0.6185(5) 0.077(2) Uani 1 d . .
H8A H 0.3051(6) 0.1737(6) 0.6723(5) 0.080 Uiso 1 d R .
H8B H 0.2235(6) 0.3350(6) 0.6517(5) 0.080 Uiso 1 d R .
H8C H 0.2870(6) 0.2506(6) 0.5395(5) 0.080 Uiso 1 d R .
C9 C 0.3715(5) 0.4611(6) 0.7867(4) 0.0721(15) Uani 1 d . .
H9A H 0.3806(5) 0.3928(6) 0.8596(4) 0.080 Uiso 1 d R .
H9B H 0.3955(5) 0.5491(6) 0.7972(4) 0.080 Uiso 1 d R .
H9C H 0.2738(5) 0.4803(6) 0.7712(4) 0.080 Uiso 1 d R .
C10 C 0.7976(6) 0.3972(6) 0.8199(5) 0.0682(14) Uani 1 d . .
C11 C 0.6857(7) 0.3425(8) 0.9194(5) 0.092(2) Uani 1 d . .
H11A H 0.7309(7) 0.2781(8) 0.9828(5) 0.080 Uiso 1 d R .
H11B H 0.6212(7) 0.4230(8) 0.9534(5) 0.080 Uiso 1 d R .
H11C H 0.6320(7) 0.2924(8) 0.8841(5) 0.080 Uiso 1 d R .
C12 C 0.8778(8) 0.4889(8) 0.8646(7) 0.115(3) Uani 1 d . .
H12A H 0.9269(8) 0.4335(8) 0.9295(7) 0.080 Uiso 1 d R .
H12B H 0.9473(8) 0.5222(8) 0.7984(7) 0.080 Uiso 1 d R .
H12C H 0.8100(8) 0.5702(8) 0.8943(7) 0.080 Uiso 1 d R .
C13 C 0.9020(7) 0.2687(7) 0.7684(6) 0.095(2) Uani 1 d . .
H13A H 0.9462(7) 0.2046(7) 0.8325(6) 0.080 Uiso 1 d R .
H13B H 0.8497(7) 0.2180(7) 0.7321(6) 0.080 Uiso 1 d R .
H13C H 0.9756(7) 0.3030(7) 0.7071(6) 0.080 Uiso 1 d R .
C14 C 0.1910(5) 0.1006(5) 0.1254(5) 0.0633(13) Uani 1 d . .
C15 C 0.2689(5) 0.0680(5) 0.2195(5) 0.0644(14) Uani 1 d . .
C16 C 0.0387(7) 0.1503(7) 0.1451(5) 0.077(2) Uani 1 d . .
C17 C 0.2027(6) 0.0806(6) 0.3459(6) 0.075(2) Uani 1 d . .

loop_
_atom_type_symbol
_atom_type_description
_atom_type_scat_dispersion_real
_atom_type_scat_dispersion_imag
_atom_type_scat_source
C C 0.0181 0.0091 'International Tables Vol C Tables 4.2.6.8 and 6.1.1.4'
H H 0.0000 0.0000 'International Tables Vol C Tables 4.2.6.8 and 6.1.1.4'
N N 0.0311 0.0180 'International Tables Vol C Tables 4.2.6.8 and 6.1.1.4'
S S 0.3331 0.5567 'International Tables Vol C Tables 4.2.6.8 and 6.1.1.4'
Fe Fe -1.1336 3.1974 'International Tables Vol C Tables 4.2.6.8 and 6.1.1.4'
Ni Ni -3.0029 0.5091 'International Tables Vol C Tables 4.2.6.8 and 6.1.1.4'

loop_
_geom_angle_atom_site_label_1
_geom_angle_atom_site_label_2
_geom_angle_atom_site_label_3
_geom_angle
_geom_angle_site_symmetry_1
_geom_angle_site_symmetry_3
_geom_angle_publ_flag
S3 Ni S3 180.0 2_655 . ?
S3 Ni S2 87.60(10) 2_655 . ?
S3 Ni S2 92.40(10) . . ?
S3 Ni S2 92.40(10) 2_655 2_655 ?
S3 Ni S2 87.60(10) . 2_655 ?
S2 Ni S2 180.0 . 2_655 ?
C1 Fe C1 180.0 . 2_666 ?
C1 Fe C5 139.6(2) . 2_666 ?
C1 Fe C5 40.4(2) 2_666 2_666 ?
C1 Fe C5 40.4(2) . . ?
C1 Fe C5 139.6(2) 2_666 . ?
C5 Fe C5 180.0 2_666 . ?
C1 Fe C2 40.8(2) . . ?
C1 Fe C2 139.2(2) 2_666 . ?
C5 Fe C2 112.5(2) 2_666 . ?
C5 Fe C2 67.5(2) . . ?
C1 Fe C2 139.2(2) . 2_666 ?
C1 Fe C2 40.8(2) 2_666 2_666 ?
C5 Fe C2 67.5(2) 2_666 2_666 ?
C5 Fe C2 112.5(2) . 2_666 ?
C2 Fe C2 180.0 . 2_666 ?
C1 Fe C3 113.3(2) . 2_666 ?
C1 Fe C3 66.7(2) 2_666 2_666 ?
C5 Fe C3 66.4(2) 2_666 2_666 ?
C5 Fe C3 113.6(2) . 2_666 ?
C2 Fe C3 141.1(2) . 2_666 ?
C2 Fe C3 38.9(2) 2_666 2_666 ?
C1 Fe C3 66.7(2) . . ?
C1 Fe C3 113.3(2) 2_666 . ?
C5 Fe C3 113.6(2) 2_666 . ?
C5 Fe C3 66.4(2) . . ?
C2 Fe C3 38.9(2) . . ?
C2 Fe C3 141.1(2) 2_666 . ?
C3 Fe C3 180.0 2_666 . ?
C1 Fe C4 113.1(2) . 2_666 ?
C1 Fe C4 66.9(2) 2_666 2_666 ?
C5 Fe C4 39.2(2) 2_666 2_666 ?
C5 Fe C4 140.8(2) . 2_666 ?
C2 Fe C4 113.5(2) . 2_666 ?
C2 Fe C4 66.5(2) 2_666 2_666 ?
C3 Fe C4 39.6(2) 2_666 2_666 ?
C3 Fe C4 140.4(2) . 2_666 ?
C1 Fe C4 66.9(2) . . ?
C1 Fe C4 113.1(2) 2_666 . ?
C5 Fe C4 140.8(2) 2_666 . ?
C5 Fe C4 39.2(2) . . ?
C2 Fe C4 66.5(2) . . ?
C2 Fe C4 113.5(2) 2_666 . ?
C3 Fe C4 140.4(2) 2_666 . ?
C3 Fe C4 39.6(2) . . ?
C4 Fe C4 180.0 2_666 . ?
C1 S1 C10 104.2(2) . . ?
C14 S2 Ni 103.5(2) . . ?
C15 S3 Ni 103.5(2) . . ?
C5 C1 C2 106.9(4) . . ?
C5 C1 S1 126.9(4) . . ?
C2 C1 S1 126.0(3) . . ?
C5 C1 Fe 69.9(3) . . ?
C2 C1 Fe 70.3(3) . . ?
S1 C1 Fe 121.6(2) . . ?
C3 C2 C1 107.6(4) . . ?
C3 C2 C6 126.1(4) . . ?
C1 C2 C6 126.2(4) . . ?
C3 C2 Fe 71.3(3) . . ?
C1 C2 Fe 68.9(3) . . ?
C6 C2 Fe 126.3(3) . . ?
C2 C3 C4 109.3(4) . . ?
C2 C3 C7 126.2(5) . . ?
C4 C3 C7 124.5(5) . . ?
C2 C3 Fe 69.8(3) . . ?
C4 C3 Fe 70.7(3) . . ?
C7 C3 Fe 125.9(4) . . ?
C5 C4 C3 107.2(4) . . ?
C5 C4 C8 126.8(5) . . ?
C3 C4 C8 126.0(5) . . ?
C5 C4 Fe 68.5(3) . . ?
C3 C4 Fe 69.6(3) . . ?
C8 C4 Fe 127.2(3) . . ?
C4 C5 C1 109.0(4) . . ?
C4 C5 C9 124.9(4) . . ?
C1 C5 C9 126.1(4) . . ?
C4 C5 Fe 72.3(3) . . ?
C1 C5 Fe 69.7(3) . . ?
C9 C5 Fe 126.1(3) . . ?
C12 C10 C11 112.2(5) . . ?
C12 C10 C13 110.8(5) . . ?
C11 C10 C13 108.8(5) . . ?
C12 C10 S1 103.3(4) . . ?
C11 C10 S1 111.2(4) . . ?
C13 C10 S1 110.4(4) . . ?
C15 C14 C16 121.8(5) . . ?
C15 C14 S2 119.9(4) . . ?
C16 C14 S2 118.3(4) . . ?
C14 C15 C17 122.9(5) . . ?
C14 C15 S3 120.7(4) . . ?
C17 C15 S3 116.5(4) . . ?
N1 C16 C14 178.9(7) . . ?
N2 C17 C15 179.0(6) . . ?

loop_
_geom_bond_atom_site_label_1
_geom_bond_atom_site_label_2
_geom_bond_distance
_geom_bond_site_symmetry_2
_geom_bond_publ_flag
Ni S3 2.139(3) 2_655 ?
Ni S3 2.139(3) . ?
Ni S2 2.148(3) . ?
Ni S2 2.148(3) 2_655 ?
Fe C1 2.071(5) . ?
Fe C1 2.071(5) 2_666 ?
Fe C5 2.074(5) 2_666 ?
Fe C5 2.074(5) . ?
Fe C2 2.090(5) . ?
Fe C2 2.090(5) 2_666 ?
Fe C3 2.109(5) 2_666 ?
Fe C3 2.109(5) . ?
Fe C4 2.124(5) 2_666 ?
Fe C4 2.124(5) . ?
S1 C1 1.754(5) . ?
S1 C10 1.862(5) . ?
S2 C14 1.715(6) . ?
S3 C15 1.711(5) . ?
N1 C16 1.151(7) . ?
N2 C17 1.132(7) . ?
C1 C5 1.430(6) . ?
C1 C2 1.450(7) . ?
C2 C3 1.399(7) . ?
C2 C6 1.492(7) . ?
C3 C4 1.435(7) . ?
C3 C7 1.510(7) . ?
C4 C5 1.410(7) . ?
C4 C8 1.483(7) . ?
C5 C9 1.513(7) . ?
C10 C12 1.501(8) . ?
C10 C11 1.505(8) . ?
C10 C13 1.526(8) . ?
C14 C15 1.365(7) . ?
C14 C16 1.418(8) . ?
C15 C17 1.454(9) . ?
